data_7226095
loop_
_publ_author_name
'Zhang, Xiutang'
'Fan, Liming'
'Fan, Weiliu'
'Li, Bin'
'Liu, Guangzeng'
'Liu, Xinzheng'
'Zhao, Xian'

_publ_section_title
;
 Structural diversity, luminescence and photocatalytic properties of six
 coordination polymers based on designed bifunctional
 2-(imidazol-1-yl)terephthalic acid
;
_journal_issue 36
_journal_name_full CrystEngComm
_journal_page_first 6914
_journal_paper_doi 10.1039/C6CE01296E
_journal_volume 18
_journal_year 2016
_chemical_formula_sum 'C36 H27 N8 O9 Zn2'
_chemical_formula_weight 846.40
_chemical_name_systematic
; 
 ? 
;
_space_group_IT_number 13
_symmetry_cell_setting monoclinic
_symmetry_space_group_name_Hall '-P 2yac'
_symmetry_space_group_name_H-M 'P 1 2/n 1'
_atom_sites_solution_hydrogens geom
_atom_sites_solution_primary direct
_atom_sites_solution_secondary difmap
_audit_creation_method SHELXL-97
_audit_update_record
;
2016-07-20 deposited with the CCDC.
2016-08-01 downloaded from the CCDC.
;
_cell_angle_alpha 90.00
_cell_angle_beta 107.99(3)
_cell_angle_gamma 90.00
_cell_formula_units_Z 2
_cell_length_a 15.566(3)
_cell_length_b 6.9981(14)
_cell_length_c 17.643(4)
_cell_measurement_reflns_used 9908
_cell_measurement_temperature 296(2)
_cell_measurement_theta_max 27.24
_cell_measurement_theta_min 3.06
_cell_volume 1827.9(7)
_computing_cell_refinement 'Bruker SMART'
_computing_data_collection 'Bruker SMART'
_computing_data_reduction 'Bruker SAINT'
_computing_molecular_graphics 'Bruker SHELXTL'
_computing_publication_material 'Bruker SHELXTL'
_computing_structure_refinement 'SHELXL-97 (Sheldrick, 1997)'
_computing_structure_solution 'SHELXS-97 (Sheldrick, 1990)'
_diffrn_ambient_temperature 296(2)
_diffrn_measured_fraction_theta_full 0.995
_diffrn_measured_fraction_theta_max 0.995
_diffrn_measurement_device_type 'CCD area detector'
_diffrn_measurement_method 'phi and omega scans'
_diffrn_radiation_monochromator graphite
_diffrn_radiation_source 'fine-focus sealed tube'
_diffrn_radiation_type MoK\a
_diffrn_radiation_wavelength 0.71073
_diffrn_reflns_av_R_equivalents 0.0310
_diffrn_reflns_av_sigmaI/netI 0.0221
_diffrn_reflns_limit_h_max 20
_diffrn_reflns_limit_h_min -20
_diffrn_reflns_limit_k_max 9
_diffrn_reflns_limit_k_min -7
_diffrn_reflns_limit_l_max 22
_diffrn_reflns_limit_l_min -22
_diffrn_reflns_number 27098
_diffrn_reflns_theta_full 27.59
_diffrn_reflns_theta_max 27.59
_diffrn_reflns_theta_min 3.22
_diffrn_standards_number 0
_exptl_absorpt_coefficient_mu 1.379
_exptl_absorpt_correction_T_max 0.7994
_exptl_absorpt_correction_T_min 0.7606
_exptl_absorpt_correction_type multi-scan
_exptl_absorpt_process_details '(SADABS; Bruker, 2001)'
_exptl_crystal_colour colorless
_exptl_crystal_density_diffrn 1.538
_exptl_crystal_density_method 'not measured'
_exptl_crystal_description block
_exptl_crystal_F_000 862
_exptl_crystal_size_max 0.21
_exptl_crystal_size_mid 0.19
_exptl_crystal_size_min 0.17
_refine_diff_density_max 1.028
_refine_diff_density_min -0.654
_refine_diff_density_rms 0.071
_refine_ls_extinction_method none
_refine_ls_goodness_of_fit_ref 1.038
_refine_ls_hydrogen_treatment mixed
_refine_ls_matrix_type full
_refine_ls_number_parameters 249
_refine_ls_number_reflns 4211
_refine_ls_number_restraints 0
_refine_ls_restrained_S_all 1.038
_refine_ls_R_factor_all 0.0526
_refine_ls_R_factor_gt 0.0394
_refine_ls_shift/su_max 0.001
_refine_ls_shift/su_mean 0.000
_refine_ls_structure_factor_coef Fsqd
_refine_ls_weighting_details 'calc w=1/[\s^2^(Fo^2^)+(0.0559P)^2^+1.8020P] where P=(Fo^2^+2Fc^2^)/3'
_refine_ls_weighting_scheme calc
_refine_ls_wR_factor_gt 0.1039
_refine_ls_wR_factor_ref 0.1115
_reflns_number_gt 3437
_reflns_number_total 4211
_reflns_threshold_expression >2sigma(I)
_cod_data_source_file c6ce01296e2.cif
_cod_data_source_block 5
_cod_depositor_comments
;
The following automatic conversions were performed:

'_symmetry_cell_setting' value 'Monoclinic' changed to 'monoclinic'
according to
/usr/data/users/saulius/crontab/automatic-downloads/rss-feeds/RSC/lib/dictionaries/cif_core.dic
dictionary named 'cif_core.dic' version 2.4.2 from 2011-04-26.

Automatic conversion script
Id: cif_fix_values 4268 2015-11-12 08:31:59Z antanas 

 Adding full bibliography for 7226091--7226096.cif.
;
_cod_original_cell_volume 1827.9(6)
_cod_original_sg_symbol_H-M P2/n
_cod_database_code 7226095

loop_
_symmetry_equiv_pos_as_xyz
'x, y, z'
'-x+1/2, y, -z+1/2'
'-x, -y, -z'
'x-1/2, -y, z-1/2'

loop_
_atom_site_label
_atom_site_type_symbol
_atom_site_fract_x
_atom_site_fract_y
_atom_site_fract_z
_atom_site_U_iso_or_equiv
_atom_site_adp_type
_atom_site_occupancy
_atom_site_symmetry_multiplicity
_atom_site_calc_flag
_atom_site_refinement_flags
Zn1 Zn 0.513812(19) 0.34045(4) 0.344061(16) 0.03333(12) Uani 1 1 d .
C16 C 0.5513(3) 0.6218(6) 0.0592(2) 0.0655(10) Uani 1 1 d .
O1 O 0.59731(13) 0.2302(4) 0.43747(12) 0.0511(5) Uani 1 1 d .
O2 O 0.70352(16) 0.1892(4) 0.37929(12) 0.0629(7) Uani 1 1 d .
C2 C 0.74002(17) 0.1308(4) 0.51734(15) 0.0338(5) Uani 1 1 d .
C1 C 0.67693(19) 0.1901(4) 0.43744(15) 0.0387(6) Uani 1 1 d .
N1 N 0.55864(17) 0.5657(4) 0.29688(13) 0.0423(5) Uani 1 1 d .
C3 C 0.79616(18) -0.0246(4) 0.52212(15) 0.0405(6) Uani 1 1 d .
H3A H 0.7964 -0.0864 0.4755 0.049 Uiso 1 1 calc R
N2 N 0.5913(2) 0.7148(4) 0.20104(16) 0.0610(8) Uani 1 1 d .
C17 C 0.4625(4) 0.6543(7) 0.0217(3) 0.0894(15) Uani 1 1 d .
H17 H 0.4352 0.7608 0.0359 0.107 Uiso 1 1 calc R
C15 C 0.6069(4) 0.7500(9) 0.1239(2) 0.1065(19) Uani 1 1 d .
H15A H 0.6704 0.7303 0.1299 0.128 Uiso 1 1 calc R
H15B H 0.5924 0.8820 0.1084 0.128 Uiso 1 1 calc R
C13 C 0.6197(3) 0.8271(5) 0.2660(2) 0.0656(10) Uani 1 1 d .
H13A H 0.6480 0.9453 0.2694 0.079 Uiso 1 1 calc R
C12 C 0.5553(3) 0.5591(5) 0.22188(18) 0.0598(9) Uani 1 1 d .
H12A H 0.5309 0.4584 0.1876 0.072 Uiso 1 1 calc R
C14 C 0.5991(3) 0.7352(5) 0.3246(2) 0.0620(9) Uani 1 1 d .
H14A H 0.6107 0.7803 0.3764 0.074 Uiso 1 1 calc R
C18 C 0.5880(3) 0.4647(8) 0.0363(3) 0.0888(15) Uani 1 1 d .
H18 H 0.6488 0.4375 0.0607 0.107 Uiso 1 1 calc R
O1W O 0.7500 0.3508(18) 0.2500 0.288(7) Uani 1 2 d S
H1W1 H 0.7376 0.2800 0.2844 0.345 Uiso 0.50 1 d PR
C8 C 0.90941(18) -0.0725(4) 0.74476(15) 0.0371(6) Uani 1 1 d .
C6 C 0.79921(18) 0.1604(4) 0.66025(15) 0.0364(6) Uani 1 1 d .
H6A H 0.8009 0.2259 0.7065 0.044 Uiso 1 1 calc R
C5 C 0.85336(17) 0.0014(4) 0.66461(15) 0.0345(5) Uani 1 1 d .
C4 C 0.85197(18) -0.0908(4) 0.59444(15) 0.0385(6) Uani 1 1 d .
H4A H 0.8885 -0.1968 0.5961 0.046 Uiso 1 1 calc R
O3 O 0.96034(14) -0.2128(3) 0.74302(11) 0.0450(5) Uani 1 1 d .
O4 O 0.90210(15) -0.0001(3) 0.80584(11) 0.0529(5) Uani 1 1 d .
N4 N 0.68561(14) 0.3821(3) 0.58861(13) 0.0345(5) Uani 1 1 d .
N3 N 0.58385(15) 0.5621(3) 0.61202(13) 0.0375(5) Uani 1 1 d .
C9 C 0.61898(17) 0.3897(4) 0.62032(15) 0.0348(6) Uani 1 1 d .
H9A H 0.5998 0.2879 0.6449 0.042 Uiso 1 1 calc R
C7 C 0.74285(16) 0.2222(4) 0.58791(14) 0.0323(5) Uani 1 1 d .
C10 C 0.6939(2) 0.5535(4) 0.5560(2) 0.0474(7) Uani 1 1 d .
H10A H 0.7341 0.5889 0.5289 0.057 Uiso 1 1 calc R
C11 C 0.6325(3) 0.6559(4) 0.5716(2) 0.0588(9) Uani 1 1 d .
H11A H 0.6224 0.7832 0.5564 0.071 Uiso 1 1 calc R

loop_
_atom_site_aniso_label
_atom_site_aniso_U_11
_atom_site_aniso_U_22
_atom_site_aniso_U_33
_atom_site_aniso_U_23
_atom_site_aniso_U_13
_atom_site_aniso_U_12
Zn1 0.03221(17) 0.0423(2) 0.02413(16) -0.00024(12) 0.00678(11) 0.00055(12)
C16 0.076(2) 0.087(3) 0.0415(17) 0.0088(17) 0.0300(17) -0.007(2)
O1 0.0370(10) 0.0741(15) 0.0364(10) 0.0114(10) 0.0028(8) 0.0115(10)
O2 0.0623(14) 0.0958(19) 0.0297(10) 0.0041(11) 0.0130(10) 0.0119(13)
C2 0.0295(12) 0.0416(15) 0.0293(12) -0.0002(10) 0.0078(10) 0.0007(10)
C1 0.0402(14) 0.0421(15) 0.0300(13) 0.0000(11) 0.0055(11) 0.0002(12)
N1 0.0502(13) 0.0452(14) 0.0337(11) -0.0045(10) 0.0161(10) -0.0096(11)
C3 0.0424(14) 0.0493(16) 0.0296(13) -0.0076(11) 0.0109(11) 0.0049(12)
N2 0.079(2) 0.0637(18) 0.0471(15) 0.0001(13) 0.0296(14) -0.0256(16)
C17 0.100(4) 0.096(3) 0.077(3) -0.003(3) 0.035(3) 0.035(3)
C15 0.150(5) 0.125(4) 0.057(2) 0.001(3) 0.051(3) -0.064(4)
C13 0.085(3) 0.053(2) 0.067(2) -0.0117(17) 0.035(2) -0.0270(18)
C12 0.085(2) 0.059(2) 0.0403(16) -0.0079(15) 0.0267(16) -0.0281(19)
C14 0.082(2) 0.060(2) 0.0507(18) -0.0184(16) 0.0300(18) -0.0285(19)
C18 0.061(2) 0.131(4) 0.071(3) 0.015(3) 0.016(2) 0.033(3)
O1W 0.412(18) 0.311(16) 0.245(11) 0.000 0.254(13) 0.000
C8 0.0403(14) 0.0370(14) 0.0310(13) 0.0004(11) 0.0066(11) 0.0022(12)
C6 0.0420(14) 0.0390(14) 0.0280(12) -0.0035(10) 0.0104(11) 0.0046(11)
C5 0.0348(13) 0.0374(14) 0.0300(12) 0.0022(10) 0.0081(10) 0.0028(11)
C4 0.0384(14) 0.0422(15) 0.0333(13) -0.0026(11) 0.0091(11) 0.0090(12)
O3 0.0526(12) 0.0481(11) 0.0311(9) 0.0053(8) 0.0082(8) 0.0187(9)
O4 0.0708(14) 0.0539(13) 0.0290(10) -0.0032(9) 0.0083(9) 0.0164(11)
N4 0.0353(11) 0.0363(12) 0.0329(11) 0.0027(9) 0.0122(9) 0.0040(9)
N3 0.0395(12) 0.0390(12) 0.0372(11) 0.0047(10) 0.0167(9) 0.0062(10)
C9 0.0366(13) 0.0371(14) 0.0316(13) 0.0056(10) 0.0116(10) 0.0026(11)
C7 0.0312(12) 0.0340(13) 0.0315(12) 0.0018(10) 0.0094(10) 0.0026(10)
C10 0.0595(18) 0.0284(14) 0.074(2) 0.0116(13) 0.0497(17) 0.0053(12)
C11 0.075(2) 0.0353(16) 0.084(2) 0.0161(16) 0.050(2) 0.0095(15)

loop_
_atom_type_symbol
_atom_type_description
_atom_type_scat_dispersion_real
_atom_type_scat_dispersion_imag
_atom_type_scat_source
C C 0.0033 0.0016 'International Tables Vol C Tables 4.2.6.8 and 6.1.1.4'
H H 0.0000 0.0000 'International Tables Vol C Tables 4.2.6.8 and 6.1.1.4'
N N 0.0061 0.0033 'International Tables Vol C Tables 4.2.6.8 and 6.1.1.4'
O O 0.0106 0.0060 'International Tables Vol C Tables 4.2.6.8 and 6.1.1.4'
Zn Zn 0.2839 1.4301 'International Tables Vol C Tables 4.2.6.8 and 6.1.1.4'

loop_
_geom_angle_atom_site_label_1
_geom_angle_atom_site_label_2
_geom_angle_atom_site_label_3
_geom_angle
_geom_angle_site_symmetry_1
_geom_angle_site_symmetry_3
O1 Zn1 O3 126.16(11) . 4
O1 Zn1 N1 116.26(10) . .
O3 Zn1 N1 94.93(9) 4 .
O1 Zn1 N3 101.31(9) . 3_666
O3 Zn1 N3 110.32(10) 4 3_666
N1 Zn1 N3 107.01(10) . 3_666
C17 C16 C18 116.8(4) . .
C17 C16 C15 122.2(5) . .
C18 C16 C15 121.0(5) . .
C1 O1 Zn1 119.38(18) . .
C3 C2 C7 117.6(2) . .
C3 C2 C1 119.4(2) . .
C7 C2 C1 122.9(2) . .
O2 C1 O1 125.9(3) . .
O2 C1 C2 119.6(3) . .
O1 C1 C2 114.5(2) . .
C12 N1 C14 105.2(3) . .
C12 N1 Zn1 118.8(2) . .
C14 N1 Zn1 135.9(2) . .
C2 C3 C4 121.7(2) . .
C2 C3 H3A 119.2 . .
C4 C3 H3A 119.2 . .
C12 N2 C13 107.4(3) . .
C12 N2 C15 126.6(3) . .
C13 N2 C15 125.7(3) . .
C16 C17 C18 121.9(4) . 3_665
C16 C17 H17 119.1 . .
C18 C17 H17 119.1 3_665 .
N2 C15 C16 112.4(3) . .
N2 C15 H15A 109.1 . .
C16 C15 H15A 109.1 . .
N2 C15 H15B 109.1 . .
C16 C15 H15B 109.1 . .
H15A C15 H15B 107.9 . .
C14 C13 N2 106.4(3) . .
C14 C13 H13A 126.8 . .
N2 C13 H13A 126.8 . .
N1 C12 N2 111.3(3) . .
N1 C12 H12A 124.4 . .
N2 C12 H12A 124.4 . .
C13 C14 N1 109.7(3) . .
C13 C14 H14A 125.2 . .
N1 C14 H14A 125.2 . .
C16 C18 C17 121.3(4) . 3_665
C16 C18 H18 119.3 . .
C17 C18 H18 119.3 3_665 .
O4 C8 O3 124.7(2) . .
O4 C8 C5 119.9(2) . .
O3 C8 C5 115.4(2) . .
C7 C6 C5 120.5(2) . .
C7 C6 H6A 119.8 . .
C5 C6 H6A 119.8 . .
C6 C5 C4 118.8(2) . .
C6 C5 C8 119.7(2) . .
C4 C5 C8 121.5(2) . .
C3 C4 C5 119.9(3) . .
C3 C4 H4A 120.0 . .
C5 C4 H4A 120.0 . .
C8 O3 Zn1 115.39(17) . 4_656
C9 N4 C10 109.5(2) . .
C9 N4 C7 127.3(2) . .
C10 N4 C7 123.2(2) . .
C9 N3 C11 102.8(2) . .
C9 N3 Zn1 127.03(18) . 3_666
C11 N3 Zn1 130.1(2) . 3_666
N3 C9 N4 110.1(2) . .
N3 C9 H9A 124.9 . .
N4 C9 H9A 124.9 . .
C6 C7 C2 121.4(2) . .
C6 C7 N4 117.2(2) . .
C2 C7 N4 121.3(2) . .
C11 C10 N4 103.1(2) . .
C11 C10 H10A 128.4 . .
N4 C10 H10A 128.4 . .
C10 C11 N3 114.4(3) . .
C10 C11 H11A 122.8 . .
N3 C11 H11A 122.8 . .

loop_
_geom_bond_atom_site_label_1
_geom_bond_atom_site_label_2
_geom_bond_distance
_geom_bond_site_symmetry_2
Zn1 O1 1.918(2) .
Zn1 O3 1.9369(19) 4
Zn1 N1 2.006(2) .
Zn1 N3 2.026(2) 3_666
C16 C17 1.355(6) .
C16 C18 1.356(6) .
C16 C15 1.498(6) .
O1 C1 1.271(3) .
O2 C1 1.219(3) .
C2 C3 1.381(4) .
C2 C7 1.388(4) .
C2 C1 1.506(4) .
N1 C12 1.309(4) .
N1 C14 1.362(4) .
C3 C4 1.383(4) .
C3 H3A 0.9300 .
N2 C12 1.328(4) .
N2 C13 1.347(4) .
N2 C15 1.476(4) .
C17 C18 1.365(7) 3_665
C17 H17 0.9300 .
C15 H15A 0.9700 .
C15 H15B 0.9700 .
C13 C14 1.337(5) .
C13 H13A 0.9300 .
C12 H12A 0.9300 .
C14 H14A 0.9300 .
C18 C17 1.365(7) 3_665
C18 H18 0.9300 .
O1W H1W1 0.8499 .
C8 O4 1.228(3) .
C8 O3 1.268(3) .
C8 C5 1.505(3) .
C6 C7 1.376(4) .
C6 C5 1.383(4) .
C6 H6A 0.9300 .
C5 C4 1.390(4) .
C4 H4A 0.9300 .
O3 Zn1 1.9369(19) 4_656
N4 C9 1.323(3) .
N4 C10 1.354(3) .
N4 C7 1.433(3) .
N3 C9 1.314(3) .
N3 C11 1.360(4) .
N3 Zn1 2.026(2) 3_666
C9 H9A 0.9300 .
C10 C11 1.290(4) .
C10 H10A 0.9300 .
C11 H11A 0.9300 .

loop_
_geom_torsion_atom_site_label_1
_geom_torsion_atom_site_label_2
_geom_torsion_atom_site_label_3
_geom_torsion_atom_site_label_4
_geom_torsion
_geom_torsion_site_symmetry_1
_geom_torsion_site_symmetry_4
O3 Zn1 O1 C1 69.2(3) 4 .
N1 Zn1 O1 C1 -49.5(3) . .
N3 Zn1 O1 C1 -165.0(2) 3_666 .
Zn1 O1 C1 O2 -11.2(4) . .
Zn1 O1 C1 C2 171.74(18) . .
C3 C2 C1 O2 -41.4(4) . .
C7 C2 C1 O2 140.6(3) . .
C3 C2 C1 O1 135.9(3) . .
C7 C2 C1 O1 -42.2(4) . .
O1 Zn1 N1 C12 124.6(3) . .
O3 Zn1 N1 C12 -10.1(3) 4 .
N3 Zn1 N1 C12 -123.1(3) 3_666 .
O1 Zn1 N1 C14 -51.2(4) . .
O3 Zn1 N1 C14 174.1(3) 4 .
N3 Zn1 N1 C14 61.1(4) 3_666 .
C7 C2 C3 C4 1.4(4) . .
C1 C2 C3 C4 -176.7(3) . .
C18 C16 C17 C18 0.0(8) . 3_665
C15 C16 C17 C18 -179.0(4) . 3_665
C12 N2 C15 C16 19.0(8) . .
C13 N2 C15 C16 -168.4(4) . .
C17 C16 C15 N2 78.3(6) . .
C18 C16 C15 N2 -100.7(6) . .
C12 N2 C13 C14 -0.4(5) . .
C15 N2 C13 C14 -174.2(5) . .
C14 N1 C12 N2 -0.1(4) . .
Zn1 N1 C12 N2 -177.1(2) . .
C13 N2 C12 N1 0.3(5) . .
C15 N2 C12 N1 174.0(4) . .
N2 C13 C14 N1 0.4(5) . .
C12 N1 C14 C13 -0.2(5) . .
Zn1 N1 C14 C13 176.0(3) . .
C17 C16 C18 C17 0.0(8) . 3_665
C15 C16 C18 C17 179.0(4) . 3_665
C7 C6 C5 C4 2.1(4) . .
C7 C6 C5 C8 -175.5(2) . .
O4 C8 C5 C6 5.1(4) . .
O3 C8 C5 C6 -176.7(3) . .
O4 C8 C5 C4 -172.4(3) . .
O3 C8 C5 C4 5.8(4) . .
C2 C3 C4 C5 -0.9(4) . .
C6 C5 C4 C3 -0.9(4) . .
C8 C5 C4 C3 176.7(3) . .
O4 C8 O3 Zn1 10.0(4) . 4_656
C5 C8 O3 Zn1 -168.14(18) . 4_656
C11 N3 C9 N4 1.4(3) . .
Zn1 N3 C9 N4 -175.44(17) 3_666 .
C10 N4 C9 N3 -1.7(3) . .
C7 N4 C9 N3 177.6(2) . .
C5 C6 C7 C2 -1.5(4) . .
C5 C6 C7 N4 177.0(2) . .
C3 C2 C7 C6 -0.2(4) . .
C1 C2 C7 C6 177.8(3) . .
C3 C2 C7 N4 -178.7(2) . .
C1 C2 C7 N4 -0.7(4) . .
C9 N4 C7 C6 -65.0(4) . .
C10 N4 C7 C6 114.2(3) . .
C9 N4 C7 C2 113.5(3) . .
C10 N4 C7 C2 -67.2(4) . .
C9 N4 C10 C11 1.3(4) . .
C7 N4 C10 C11 -178.1(3) . .
N4 C10 C11 N3 -0.4(4) . .
C9 N3 C11 C10 -0.6(4) . .
Zn1 N3 C11 C10 176.1(2) 3_666 .
